data_4061312
loop_
_publ_author_name
'Li, Tianshu'
'Churlaud, Rapha\"el'
'Lough, Alan J.'
'Abdur-Rashid, Kamaluddin'
'Morris, Robert H.'

_publ_section_title
;
 Dihydridoamine and Hydridoamido Complexes of Ruthenium(II) with a Tetradentate
 P--N--N--P Donor Ligand
;
_journal_coden_ASTM ORGND7
_journal_issue 26
_journal_name_full Organometallics
_journal_page_first 6239
_journal_page_last 6247
_journal_paper_doi 10.1021/om049565k
_journal_volume 23
_journal_year 2004
_chemical_formula_moiety 'C44 H43 Cl N2 P2 Ru'
_chemical_formula_sum 'C44 H43 Cl N2 P2 Ru'
_chemical_formula_weight 798.26
_space_group_IT_number 14
_symmetry_cell_setting monoclinic
_symmetry_space_group_name_Hall '-P 2ybc'
_symmetry_space_group_name_H-M 'P 1 21/c 1'
_cell_angle_alpha 90.00
_cell_angle_beta 94.7180(14)
_cell_angle_gamma 90.00
_cell_formula_units_Z 4
_cell_length_a 11.3980(5)
_cell_length_b 9.0700(2)
_cell_length_c 35.6100(13)
_cell_measurement_temperature 150(1)
_cell_volume 3668.9(2)
_diffrn_ambient_temperature 150(1)
_exptl_crystal_density_diffrn 1.445
_cod_depositor_comments
;
The following automatic conversions were performed:
'_symmetry_cell_setting' value 'Monoclinic' changed to 'monoclinic'
according to '/home/saulius/struct/CIF-dictionaries/cif_core.dic'
dictionary named 'cif_core.dic' version 2.4.1 from 2010-06-29.

Automatic conversion script
Id: cif_fix_enum 1527 2010-12-29 10:47:43Z saulius 
;
_cod_original_sg_symbol_H-M 'P 21/c'
_cod_database_code 4061312

loop_
_symmetry_equiv_pos_as_xyz
'x, y, z'
'-x, y+1/2, -z+1/2'
'-x, -y, -z'
'x, -y-1/2, z-1/2'

loop_
_atom_site_label
_atom_site_type_symbol
_atom_site_fract_x
_atom_site_fract_y
_atom_site_fract_z
_atom_site_U_iso_or_equiv
_atom_site_adp_type
_atom_site_occupancy
_atom_site_symmetry_multiplicity
_atom_site_calc_flag
_atom_site_refinement_flags
_atom_site_disorder_assembly
_atom_site_disorder_group
Ru1 Ru 0.57452(3) 0.29889(3) 0.356999(8) 0.01995(11) Uani 1 1 d . . .
H1RU H 0.638(4) 0.434(4) 0.3807(11) 0.040(12) Uiso 1 1 d . . .
Cl1 Cl 0.46508(9) 0.08418(10) 0.32118(3) 0.0281(2) Uani 1 1 d . . .
P1 P 0.76319(9) 0.24170(10) 0.34866(3) 0.0217(2) Uani 1 1 d . . .
P2 P 0.56003(9) 0.18075(10) 0.41241(3) 0.0210(2) Uani 1 1 d . . .
N2 N 0.4076(3) 0.3922(3) 0.36336(8) 0.0230(7) Uani 1 1 d . . .
N1 N 0.5547(3) 0.4357(3) 0.30937(8) 0.0216(7) Uani 1 1 d . . .
C1 C 0.4343(3) 0.5118(4) 0.30309(11) 0.0248(8) Uani 1 1 d . . .
C2 C 0.3904(3) 0.5375(4) 0.34254(11) 0.0239(8) Uani 1 1 d . . .
C3 C 0.4433(4) 0.6590(4) 0.28216(12) 0.0332(10) Uani 1 1 d . . .
H3A H 0.4706 0.6409 0.2572 0.050 Uiso 1 1 calc R . .
H3B H 0.4993 0.7237 0.2966 0.050 Uiso 1 1 calc R . .
H3C H 0.3658 0.7063 0.2794 0.050 Uiso 1 1 calc R . .
C4 C 0.3540(4) 0.4063(4) 0.27912(11) 0.0322(9) Uani 1 1 d . . .
H4A H 0.3479 0.3125 0.2925 0.048 Uiso 1 1 calc R . .
H4B H 0.3872 0.3888 0.2550 0.048 Uiso 1 1 calc R . .
H4C H 0.2755 0.4502 0.2746 0.048 Uiso 1 1 calc R . .
C5 C 0.4642(4) 0.6538(4) 0.36496(11) 0.0316(10) Uani 1 1 d . . .
H5A H 0.5469 0.6231 0.3674 0.047 Uiso 1 1 calc R . .
H5B H 0.4358 0.6643 0.3901 0.047 Uiso 1 1 calc R . .
H5C H 0.4571 0.7486 0.3517 0.047 Uiso 1 1 calc R . .
C6 C 0.2615(4) 0.5908(4) 0.33953(12) 0.0323(10) Uani 1 1 d . . .
H6A H 0.2118 0.5185 0.3253 0.049 Uiso 1 1 calc R . .
H6B H 0.2559 0.6860 0.3265 0.049 Uiso 1 1 calc R . .
H6C H 0.2348 0.6016 0.3649 0.049 Uiso 1 1 calc R . .
C11 C 0.8185(3) 0.3323(4) 0.30724(11) 0.0247(8) Uani 1 1 d . . .
C12 C 0.9375(4) 0.3131(4) 0.30101(12) 0.0315(9) Uani 1 1 d . . .
H12A H 0.9868 0.2584 0.3187 0.038 Uiso 1 1 calc R . .
C13 C 0.9851(4) 0.3721(4) 0.26956(12) 0.0364(10) Uani 1 1 d . . .
H13A H 1.0661 0.3583 0.2660 0.044 Uiso 1 1 calc R . .
C14 C 0.9137(4) 0.4509(4) 0.24352(12) 0.0357(10) Uani 1 1 d . . .
H14A H 0.9455 0.4914 0.2219 0.043 Uiso 1 1 calc R . .
C15 C 0.7957(4) 0.4707(4) 0.24888(11) 0.0304(9) Uani 1 1 d . . .
H15A H 0.7469 0.5236 0.2306 0.036 Uiso 1 1 calc R . .
C16 C 0.7470(4) 0.4135(4) 0.28101(11) 0.0257(9) Uani 1 1 d . . .
C17 C 0.6235(3) 0.4578(4) 0.28306(11) 0.0243(8) Uani 1 1 d . . .
H17A H 0.5896 0.5107 0.2618 0.029 Uiso 1 1 calc R . .
C21 C 0.8199(3) 0.0545(4) 0.33978(10) 0.0230(8) Uani 1 1 d . . .
C22 C 0.9306(3) 0.0041(4) 0.35315(11) 0.0288(9) Uani 1 1 d . . .
H22A H 0.9802 0.0657 0.3691 0.035 Uiso 1 1 calc R . .
C23 C 0.9703(4) -0.1351(4) 0.34354(12) 0.0343(10) Uani 1 1 d . . .
H23A H 1.0463 -0.1676 0.3530 0.041 Uiso 1 1 calc R . .
C24 C 0.8996(4) -0.2260(4) 0.32030(12) 0.0321(10) Uani 1 1 d . . .
H24A H 0.9264 -0.3210 0.3137 0.039 Uiso 1 1 calc R . .
C25 C 0.7899(4) -0.1773(4) 0.30680(11) 0.0329(10) Uani 1 1 d . . .
H25A H 0.7408 -0.2396 0.2909 0.039 Uiso 1 1 calc R . .
C26 C 0.7493(4) -0.0378(4) 0.31613(11) 0.0271(9) Uani 1 1 d . . .
H26A H 0.6735 -0.0058 0.3064 0.033 Uiso 1 1 calc R . .
C31 C 0.8695(3) 0.3077(4) 0.38690(10) 0.0259(8) Uani 1 1 d . . .
C32 C 0.9192(4) 0.4481(4) 0.38553(13) 0.0332(10) Uani 1 1 d . . .
H32A H 0.9045 0.5068 0.3636 0.040 Uiso 1 1 calc R . .
C33 C 0.9897(4) 0.5026(5) 0.41595(15) 0.0454(12) Uani 1 1 d . . .
H33A H 1.0245 0.5973 0.4144 0.055 Uiso 1 1 calc R . .
C34 C 1.0099(4) 0.4210(6) 0.44828(15) 0.0524(14) Uani 1 1 d . . .
H34A H 1.0569 0.4600 0.4692 0.063 Uiso 1 1 calc R . .
C35 C 0.9618(4) 0.2830(6) 0.45022(13) 0.0464(12) Uani 1 1 d . . .
H35A H 0.9758 0.2262 0.4726 0.056 Uiso 1 1 calc R . .
C36 C 0.8929(4) 0.2256(5) 0.41979(11) 0.0333(10) Uani 1 1 d . . .
H36A H 0.8611 0.1292 0.4214 0.040 Uiso 1 1 calc R . .
C41 C 0.4098(3) 0.1105(4) 0.41392(10) 0.0228(8) Uani 1 1 d . . .
C42 C 0.3852(4) -0.0233(4) 0.42987(11) 0.0273(9) Uani 1 1 d . . .
H42A H 0.4489 -0.0849 0.4388 0.033 Uiso 1 1 calc R . .
C43 C 0.2713(4) -0.0713(4) 0.43331(11) 0.0312(9) Uani 1 1 d . . .
H43A H 0.2577 -0.1653 0.4439 0.037 Uiso 1 1 calc R . .
C44 C 0.1777(4) 0.0179(4) 0.42137(12) 0.0321(9) Uani 1 1 d . . .
H44A H 0.0993 -0.0128 0.4243 0.039 Uiso 1 1 calc R . .
C45 C 0.1994(4) 0.1532(4) 0.40502(11) 0.0298(9) Uani 1 1 d . . .
H45A H 0.1350 0.2153 0.3971 0.036 Uiso 1 1 calc R . .
C46 C 0.3136(3) 0.2000(4) 0.39998(10) 0.0240(8) Uani 1 1 d . . .
C47 C 0.3209(3) 0.3405(4) 0.37979(11) 0.0262(9) Uani 1 1 d . . .
H47A H 0.2524 0.4005 0.3788 0.031 Uiso 1 1 calc R . .
C51 C 0.6473(3) 0.0181(4) 0.42766(10) 0.0231(8) Uani 1 1 d . . .
C52 C 0.6619(3) -0.0925(4) 0.40106(11) 0.0264(9) Uani 1 1 d . . .
H52A H 0.6221 -0.0848 0.3766 0.032 Uiso 1 1 calc R . .
C53 C 0.7336(4) -0.2129(4) 0.40984(12) 0.0327(10) Uani 1 1 d . . .
H53A H 0.7439 -0.2861 0.3913 0.039 Uiso 1 1 calc R . .
C54 C 0.7902(4) -0.2266(4) 0.44562(12) 0.0343(10) Uani 1 1 d . . .
H54A H 0.8401 -0.3087 0.4516 0.041 Uiso 1 1 calc R . .
C55 C 0.7740(4) -0.1201(4) 0.47264(12) 0.0346(10) Uani 1 1 d . . .
H55A H 0.8120 -0.1297 0.4973 0.041 Uiso 1 1 calc R . .
C56 C 0.7023(3) 0.0002(4) 0.46367(11) 0.0278(9) Uani 1 1 d . . .
H56A H 0.6904 0.0718 0.4825 0.033 Uiso 1 1 calc R . .
C61 C 0.5765(3) 0.2880(4) 0.45614(10) 0.0239(8) Uani 1 1 d . . .
C62 C 0.6679(3) 0.3903(4) 0.46138(11) 0.0275(9) Uani 1 1 d . . .
H62A H 0.7132 0.4144 0.4410 0.033 Uiso 1 1 calc R . .
C63 C 0.6929(4) 0.4567(4) 0.49612(12) 0.0321(10) Uani 1 1 d . . .
H63A H 0.7568 0.5239 0.4995 0.038 Uiso 1 1 calc R . .
C64 C 0.6262(4) 0.4267(4) 0.52599(12) 0.0346(10) Uani 1 1 d . . .
H64A H 0.6449 0.4719 0.5498 0.041 Uiso 1 1 calc R . .
C65 C 0.5320(4) 0.3303(4) 0.52087(11) 0.0322(10) Uani 1 1 d . . .
H65A H 0.4835 0.3124 0.5408 0.039 Uiso 1 1 calc R . .
C66 C 0.5090(4) 0.2601(4) 0.48646(11) 0.0282(9) Uani 1 1 d . . .
H66A H 0.4460 0.1915 0.4834 0.034 Uiso 1 1 calc R . .

loop_
_atom_site_aniso_label
_atom_site_aniso_U_11
_atom_site_aniso_U_22
_atom_site_aniso_U_33
_atom_site_aniso_U_23
_atom_site_aniso_U_13
_atom_site_aniso_U_12
Ru1 0.01746(17) 0.02401(17) 0.01848(17) 0.00073(12) 0.00204(11) 0.00118(12)
Cl1 0.0274(6) 0.0299(5) 0.0268(5) -0.0033(4) 0.0011(4) -0.0005(4)
P1 0.0188(5) 0.0267(5) 0.0197(5) 0.0005(4) 0.0025(4) 0.0020(4)
P2 0.0189(5) 0.0257(5) 0.0186(5) 0.0003(4) 0.0021(4) 0.0015(4)
N2 0.0242(19) 0.0237(16) 0.0209(17) 0.0002(12) 0.0008(14) 0.0019(13)
N1 0.0189(18) 0.0242(15) 0.0217(17) -0.0010(12) 0.0008(14) 0.0005(12)
C1 0.022(2) 0.030(2) 0.023(2) 0.0031(15) 0.0027(17) 0.0044(15)
C2 0.023(2) 0.0256(19) 0.024(2) 0.0042(14) 0.0037(17) 0.0045(15)
C3 0.035(3) 0.035(2) 0.031(2) 0.0096(17) 0.011(2) 0.0098(18)
C4 0.027(2) 0.041(2) 0.028(2) -0.0044(17) -0.0005(18) 0.0048(18)
C5 0.041(3) 0.027(2) 0.027(2) -0.0047(16) 0.005(2) 0.0014(17)
C6 0.028(2) 0.037(2) 0.032(2) 0.0087(17) 0.0063(19) 0.0080(17)
C11 0.020(2) 0.029(2) 0.025(2) -0.0019(15) 0.0045(17) -0.0013(15)
C12 0.025(2) 0.037(2) 0.033(2) 0.0045(17) 0.0055(18) 0.0009(17)
C13 0.026(2) 0.041(2) 0.044(3) 0.0018(19) 0.013(2) -0.0002(18)
C14 0.040(3) 0.036(2) 0.033(3) 0.0042(18) 0.015(2) 0.0005(19)
C15 0.035(3) 0.033(2) 0.025(2) 0.0053(16) 0.0090(19) -0.0008(17)
C16 0.027(2) 0.0239(18) 0.027(2) -0.0011(15) 0.0045(18) -0.0037(15)
C17 0.025(2) 0.0271(19) 0.020(2) 0.0012(14) 0.0012(17) 0.0022(15)
C21 0.019(2) 0.0289(19) 0.022(2) 0.0026(14) 0.0039(16) 0.0012(15)
C22 0.022(2) 0.033(2) 0.032(2) 0.0039(16) 0.0047(18) 0.0004(16)
C23 0.023(2) 0.039(2) 0.041(3) 0.0083(19) 0.006(2) 0.0098(18)
C24 0.038(3) 0.028(2) 0.031(2) 0.0027(16) 0.010(2) 0.0078(17)
C25 0.040(3) 0.033(2) 0.026(2) -0.0034(16) 0.0040(19) 0.0018(18)
C26 0.023(2) 0.031(2) 0.027(2) -0.0024(16) 0.0027(17) 0.0030(16)
C31 0.016(2) 0.041(2) 0.021(2) -0.0063(16) 0.0033(16) 0.0046(16)
C32 0.025(2) 0.033(2) 0.041(3) -0.0091(18) -0.002(2) 0.0030(17)
C33 0.028(3) 0.050(3) 0.057(3) -0.025(2) -0.001(2) 0.002(2)
C34 0.026(3) 0.084(4) 0.045(3) -0.031(3) -0.010(2) 0.010(3)
C35 0.029(3) 0.086(4) 0.023(2) -0.001(2) -0.001(2) 0.011(2)
C36 0.021(2) 0.053(3) 0.026(2) -0.0019(18) 0.0028(18) 0.0063(18)
C41 0.023(2) 0.0271(19) 0.018(2) 0.0002(14) 0.0024(16) -0.0003(15)
C42 0.026(2) 0.030(2) 0.025(2) 0.0048(15) 0.0002(18) 0.0033(16)
C43 0.029(3) 0.031(2) 0.033(2) 0.0061(17) 0.0024(19) -0.0019(17)
C44 0.024(2) 0.041(2) 0.032(2) 0.0068(17) 0.0042(19) -0.0071(18)
C45 0.020(2) 0.038(2) 0.032(2) 0.0082(17) 0.0034(18) 0.0015(16)
C46 0.022(2) 0.0288(19) 0.022(2) 0.0017(15) 0.0029(16) 0.0004(16)
C47 0.024(2) 0.0255(19) 0.029(2) 0.0026(15) 0.0039(18) 0.0080(15)
C51 0.020(2) 0.0266(19) 0.022(2) 0.0016(14) 0.0015(16) 0.0016(15)
C52 0.024(2) 0.033(2) 0.023(2) 0.0024(15) 0.0041(17) -0.0011(16)
C53 0.032(2) 0.030(2) 0.037(3) 0.0008(17) 0.008(2) 0.0061(17)
C54 0.031(3) 0.033(2) 0.039(3) 0.0088(17) 0.007(2) 0.0117(17)
C55 0.029(3) 0.044(2) 0.030(2) 0.0059(18) -0.0003(19) 0.0110(19)
C56 0.027(2) 0.029(2) 0.028(2) 0.0007(15) 0.0045(18) 0.0040(16)
C61 0.023(2) 0.029(2) 0.020(2) 0.0058(15) 0.0019(16) 0.0063(15)
C62 0.023(2) 0.033(2) 0.027(2) -0.0017(16) 0.0006(17) 0.0045(16)
C63 0.028(2) 0.034(2) 0.033(2) -0.0025(17) -0.0006(19) 0.0035(17)
C64 0.044(3) 0.036(2) 0.023(2) -0.0030(17) -0.003(2) 0.0146(19)
C65 0.042(3) 0.031(2) 0.025(2) 0.0058(16) 0.0094(19) 0.0120(18)
C66 0.030(2) 0.030(2) 0.025(2) 0.0043(15) 0.0016(18) 0.0052(16)

loop_
_geom_bond_atom_site_label_1
_geom_bond_atom_site_label_2
_geom_bond_distance
_geom_bond_site_symmetry_2
_geom_bond_publ_flag
Ru1 H1RU 1.62(4) . ?
Ru1 N1 2.099(3) . ?
Ru1 N2 2.112(3) . ?
Ru1 P1 2.2555(10) . ?
Ru1 P2 2.2631(10) . ?
Ru1 Cl1 2.5911(10) . ?
P1 C11 1.844(4) . ?
P1 C31 1.847(4) . ?
P1 C21 1.853(4) . ?
P2 C41 1.832(4) . ?
P2 C61 1.833(4) . ?
P2 C51 1.837(4) . ?
N2 C47 1.278(5) . ?
N2 C2 1.516(4) . ?
N1 C17 1.286(5) . ?
N1 C1 1.537(5) . ?
C1 C4 1.534(5) . ?
C1 C3 1.537(5) . ?
C1 C2 1.547(5) . ?
C2 C5 1.532(5) . ?
C2 C6 1.542(5) . ?
C11 C16 1.398(5) . ?
C11 C12 1.403(5) . ?
C12 C13 1.391(6) . ?
C13 C14 1.381(6) . ?
C14 C15 1.385(6) . ?
C15 C16 1.411(5) . ?
C16 C17 1.471(5) . ?
C21 C22 1.389(5) . ?
C21 C26 1.395(5) . ?
C22 C23 1.394(5) . ?
C23 C24 1.380(6) . ?
C24 C25 1.375(6) . ?
C25 C26 1.396(5) . ?
C31 C36 1.395(6) . ?
C31 C32 1.396(5) . ?
C32 C33 1.386(6) . ?
C33 C34 1.372(7) . ?
C34 C35 1.371(7) . ?
C35 C36 1.386(6) . ?
C41 C42 1.378(5) . ?
C41 C46 1.420(5) . ?
C42 C43 1.385(5) . ?
C43 C44 1.377(6) . ?
C44 C45 1.390(5) . ?
C45 C46 1.394(5) . ?
C46 C47 1.469(5) . ?
C51 C56 1.389(5) . ?
C51 C52 1.399(5) . ?
C52 C53 1.384(5) . ?
C53 C54 1.386(6) . ?
C54 C55 1.386(6) . ?
C55 C56 1.385(5) . ?
C61 C62 1.396(5) . ?
C61 C66 1.400(5) . ?
C62 C63 1.384(5) . ?
C63 C64 1.384(6) . ?
C64 C65 1.385(6) . ?
C65 C66 1.386(6) . ?
